data_9010842
loop_
_publ_author_name
'Seryotkin, Y. V.'
'Sokol, E. V.'
'Bakakin, V. V.'
'Likhacheva, A. Y.'

_publ_section_title
;
 Pyrometamorphic osumilite: occurrence, paragenesis, and crystal structure as
 compared to cordierite
;
_journal_coden_ASTM EJMIER
_journal_name_full 'European Journal of Mineralogy'
_journal_page_first 191
_journal_page_last 198
_journal_paper_doi 10.1127/0935-1221/2008/0020-1805
_journal_volume 20
_journal_year 2008
_chemical_compound_source 'South Urals, Russia'
_chemical_formula_sum 'Al4.8 Fe0.26 K0.829 Mg1.78 Mn0.04 Na0.104 O30 Si10.08 Ti0.04'
_chemical_name_mineral Osumilite
_space_group_IT_number 192
_symmetry_space_group_name_Hall '-P 6 2c'
_symmetry_space_group_name_H-M 'P 6/m c c'
_cell_angle_alpha 90
_cell_angle_beta 90
_cell_angle_gamma 120
_cell_formula_units_Z 2
_cell_length_a 10.0999
_cell_length_b 10.0999
_cell_length_c 14.3355
_cell_volume 1266.420
_database_code_amcsd 0007256
_exptl_crystal_density_diffrn 2.594
_cod_original_formula_sum 'Si10.08 Al4.8 Fe.26 O30 Mg1.78 Mn.04 Ti.04 K.829 Na.104'
_cod_database_code 9010842

loop_
_space_group_symop_operation_xyz
x,y,z
-x,-x+y,1/2+z
x,x-y,1/2-z
-x+y,-x,-z
x-y,x,z
-y,-x,1/2+z
y,x,1/2-z
y,-x+y,-z
-y,x-y,z
x-y,-y,1/2+z
-x+y,y,1/2-z
x,y,-z
-x,-y,z
x,x-y,1/2+z
-x,-x+y,1/2-z
x-y,x,-z
-x+y,-x,z
y,x,1/2+z
-y,-x,1/2-z
-y,x-y,-z
y,-x+y,z
-x+y,y,1/2+z
x-y,-y,1/2-z
-x,-y,-z

loop_
_atom_site_label
_atom_site_fract_x
_atom_site_fract_y
_atom_site_fract_z
_atom_site_occupancy
_atom_site_U_iso_or_equiv
_atom_site_type_symbol
_atom_site_attached_hydrogens
SiT1 0.24852 0.35307 0.39220 0.84000 0.01050 Si 0
AlT1 0.24852 0.35307 0.39220 0.16000 0.01050 Al 0
AlT2 0.50000 0.50000 0.25000 0.96000 0.01290 Al 0
FeT2 0.50000 0.50000 0.25000 0.04000 0.01290 Fe 0
O1 0.12200 0.40800 0.00000 1.00000 0.02060 O 0
O2 0.21650 0.28510 0.13129 1.00000 0.02540 O 0
O3 0.13905 0.49343 0.17921 1.00000 0.01430 O 0
MgA 0.33333 0.66667 0.25000 0.89000 0.01210 Mg 0
FeA 0.33333 0.66667 0.25000 0.07000 0.01210 Fe 0
MnA 0.33333 0.66667 0.25000 0.02000 0.01210 Mn 0
TiA 0.33333 0.66667 0.25000 0.02000 0.01210 Ti 0
KC 0.00000 0.00000 0.25000 0.82900 0.03620 K 0
NaB 0.33333 0.66667 0.01900 0.02600 0.05000 Na 0

loop_
_cod_changelog_entry_id
_cod_changelog_entry_author
_cod_changelog_entry_date
_cod_changelog_entry_text
1
;cod-tools version 3.8.0
Id: cif_guess_AMCSD_atom_types 9581 2023-05-17 12:35:41Z saulius
;
2023-05-23T09:24:02+03:00
;Derived atom types and hydrogen counts
from atom names that follow the AMCSD naming convention
(Wat == water, O-H == hydroxyl).
;

loop_
_cod_related_entry_id
_cod_related_entry_database
_cod_related_entry_code
1 AMCSD 0007256
